data_4067757
loop_
_publ_author_name
'Snead, David R.'
'Inagaki, Sebastien'
'Abboud, Khalil A.'
'Hong, Sukwon'

_publ_section_title
;
 Bis(2-alkylpyrrolidin-1-yl)methylidenes as Chiral Acyclic Diaminocarbene
 Ligands
;
_journal_issue 7
_journal_name_full Organometallics
_journal_page_first 1729
_journal_paper_doi 10.1021/om901112n
_journal_volume 29
_journal_year 2010
_chemical_formula_sum 'C11 H20 N2 O'
_chemical_formula_weight 196.29
_chemical_name_systematic
; 
 ? 
;
_space_group_IT_number 19
_symmetry_cell_setting orthorhombic
_symmetry_space_group_name_Hall 'P 2ac 2ab'
_symmetry_space_group_name_H-M 'P 21 21 21'
_atom_sites_solution_hydrogens geom
_atom_sites_solution_primary direct
_atom_sites_solution_secondary difmap
_audit_creation_method SHELXL-97
_cell_angle_alpha 90.00
_cell_angle_beta 90.00
_cell_angle_gamma 90.00
_cell_formula_units_Z 4
_cell_length_a 8.9984(7)
_cell_length_b 10.1229(8)
_cell_length_c 12.283(1)
_cell_measurement_reflns_used 60
_cell_measurement_temperature 173(2)
_cell_measurement_theta_max 28.0
_cell_measurement_theta_min 2.0
_cell_volume 1118.86(15)
_computing_cell_refinement 'Bruker SMART v5.624 & SAINT 6.36a (Bruker 1998)'
_computing_data_collection 'Bruker SMART v5.624 (Bruker 1998)'
_computing_data_reduction 'Bruker SHELXTL v6.14 (Bruker 2000)'
_computing_molecular_graphics 'Bruker SHELXTL v6.14'
_computing_publication_material 'Bruker SHELXTL v6.14'
_computing_structure_refinement 'Bruker SHELXTL v6.14'
_computing_structure_solution 'Bruker SHELXTL v6.14'
_diffrn_ambient_temperature 173(2)
_diffrn_measured_fraction_theta_full 1.000
_diffrn_measured_fraction_theta_max 1.000
_diffrn_measurement_device_type 'SMART CCD area detector'
_diffrn_measurement_method '\w scans'
_diffrn_radiation_monochromator graphite
_diffrn_radiation_source 'fine-focus sealed tube'
_diffrn_radiation_type MoK\a
_diffrn_radiation_wavelength 0.71073
_diffrn_reflns_av_R_equivalents 0.0312
_diffrn_reflns_av_sigmaI/netI 0.0319
_diffrn_reflns_limit_h_max 11
_diffrn_reflns_limit_h_min -11
_diffrn_reflns_limit_k_max 13
_diffrn_reflns_limit_k_min -13
_diffrn_reflns_limit_l_max 12
_diffrn_reflns_limit_l_min -15
_diffrn_reflns_number 7612
_diffrn_reflns_theta_full 27.50
_diffrn_reflns_theta_max 27.50
_diffrn_reflns_theta_min 2.61
_diffrn_standards_decay_% 1
_diffrn_standards_number 0
_exptl_absorpt_coefficient_mu 0.075
_exptl_absorpt_correction_T_max 0.9904
_exptl_absorpt_correction_T_min 0.9851
_exptl_absorpt_correction_type integration
_exptl_absorpt_process_details 'based on measured indexed crystal faces, Bruker SHELXTL  v6.12 (Bruker 1998)'
_exptl_crystal_colour colorless
_exptl_crystal_density_diffrn 1.165
_exptl_crystal_density_method 'not measured'
_exptl_crystal_description plates
_exptl_crystal_F_000 432
_exptl_crystal_size_max 0.20
_exptl_crystal_size_mid 0.20
_exptl_crystal_size_min 0.18
_refine_diff_density_max 0.165
_refine_diff_density_min -0.264
_refine_diff_density_rms 0.071
_refine_ls_abs_structure_details 'Flack H D (1983), Acta Cryst. A39, 876-881'
_refine_ls_abs_structure_Flack -0.4(11)
_refine_ls_extinction_method none
_refine_ls_goodness_of_fit_ref 0.961
_refine_ls_hydrogen_treatment constr
_refine_ls_matrix_type full
_refine_ls_number_parameters 127
_refine_ls_number_reflns 2561
_refine_ls_number_restraints 0
_refine_ls_restrained_S_all 0.961
_refine_ls_R_factor_all 0.0399
_refine_ls_R_factor_gt 0.0321
_refine_ls_shift/su_max 0.001
_refine_ls_shift/su_mean 0.000
_refine_ls_structure_factor_coef Fsqd
_refine_ls_weighting_details 'calc w=1/[\s^2^(Fo^2^)+(0.0483P)^2^] where P=(Fo^2^+2Fc^2^)/3'
_refine_ls_weighting_scheme calc
_refine_ls_wR_factor_gt 0.0744
_refine_ls_wR_factor_ref 0.0763
_reflns_number_gt 2149
_reflns_number_total 2561
_reflns_threshold_expression I>2\s(I)
_cod_data_source_file om901112n_si_002.cif
_cod_data_source_block 1a
_cod_depositor_comments
;
The following automatic conversions were performed:

'_symmetry_cell_setting' value 'Orthorhombic' changed to
'orthorhombic' according to
/home/saulius/struct/CIF-dictionaries/cif_core.dic dictionary named
'cif_core.dic' version 2.4.1 from 2010-06-29.

Automatic conversion script
Id: cif_fix_values 1715 2011-07-08 13:25:40Z adriana 
;
_cod_original_sg_symbol_H-M P212121
_cod_database_code 4067757

loop_
_symmetry_equiv_pos_as_xyz
'x, y, z'
'-x+1/2, -y, z+1/2'
'-x, y+1/2, -z+1/2'
'x+1/2, -y+1/2, -z'

loop_
_atom_site_label
_atom_site_type_symbol
_atom_site_fract_x
_atom_site_fract_y
_atom_site_fract_z
_atom_site_U_iso_or_equiv
_atom_site_adp_type
_atom_site_occupancy
_atom_site_symmetry_multiplicity
_atom_site_calc_flag
_atom_site_refinement_flags
O1 O 0.22410(9) 0.61576(7) 0.04848(6) 0.0363(2) Uani 1 1 d .
N1 N 0.26318(10) 0.52249(8) -0.11808(7) 0.0294(2) Uani 1 1 d .
N2 N 0.21408(10) 0.74826(8) -0.10125(7) 0.0289(2) Uani 1 1 d .
C1 C 0.23336(12) 0.62803(10) -0.05131(8) 0.0281(2) Uani 1 1 d .
C2 C 0.35299(13) 0.53546(11) -0.21874(9) 0.0359(3) Uani 1 1 d .
H2A H 0.4127 0.6176 -0.2176 0.043 Uiso 1 1 calc R
H2B H 0.2886 0.5359 -0.2841 0.043 Uiso 1 1 calc R
C3 C 0.45292(14) 0.41366(12) -0.21728(11) 0.0429(3) Uani 1 1 d .
H3A H 0.4779 0.3845 -0.2920 0.051 Uiso 1 1 calc R
H3B H 0.5459 0.4307 -0.1765 0.051 Uiso 1 1 calc R
C4 C 0.35653(13) 0.31264(12) -0.15937(10) 0.0403(3) Uani 1 1 d .
H4A H 0.4173 0.2389 -0.1307 0.048 Uiso 1 1 calc R
H4B H 0.2797 0.2766 -0.2089 0.048 Uiso 1 1 calc R
C5 C 0.28622(13) 0.39151(10) -0.06719(9) 0.0339(3) Uani 1 1 d .
H5A H 0.3601 0.4006 -0.0068 0.041 Uiso 1 1 calc R
C6 C 0.14436(15) 0.33242(11) -0.02177(10) 0.0411(3) Uani 1 1 d .
H6A H 0.1065 0.3888 0.0369 0.062 Uiso 1 1 calc R
H6B H 0.1650 0.2440 0.0069 0.062 Uiso 1 1 calc R
H6C H 0.0699 0.3263 -0.0798 0.062 Uiso 1 1 calc R
C7 C 0.14591(12) 0.76314(10) -0.21007(9) 0.0333(3) Uani 1 1 d .
H7A H 0.0841 0.6854 -0.2284 0.040 Uiso 1 1 calc R
H7B H 0.2229 0.7745 -0.2668 0.040 Uiso 1 1 calc R
C8 C 0.05071(13) 0.88716(11) -0.19933(10) 0.0381(3) Uani 1 1 d .
H8A H 0.0433 0.9347 -0.2695 0.046 Uiso 1 1 calc R
H8B H -0.0505 0.8656 -0.1732 0.046 Uiso 1 1 calc R
C9 C 0.13588(13) 0.96751(11) -0.11567(10) 0.0386(3) Uani 1 1 d .
H9A H 0.0715 1.0355 -0.0821 0.046 Uiso 1 1 calc R
H9B H 0.2231 1.0113 -0.1491 0.046 Uiso 1 1 calc R
C10 C 0.18391(13) 0.86531(10) -0.03230(10) 0.0339(3) Uani 1 1 d .
H10A H 0.0987 0.8455 0.0173 0.041 Uiso 1 1 calc R
C11 C 0.31773(15) 0.90593(12) 0.03529(11) 0.0462(3) Uani 1 1 d .
H11A H 0.3422 0.8353 0.0868 0.069 Uiso 1 1 calc R
H11B H 0.2946 0.9870 0.0755 0.069 Uiso 1 1 calc R
H11C H 0.4028 0.9217 -0.0128 0.069 Uiso 1 1 calc R

loop_
_atom_site_aniso_label
_atom_site_aniso_U_11
_atom_site_aniso_U_22
_atom_site_aniso_U_33
_atom_site_aniso_U_23
_atom_site_aniso_U_13
_atom_site_aniso_U_12
O1 0.0468(5) 0.0385(4) 0.0238(4) -0.0006(3) -0.0002(4) -0.0030(4)
N1 0.0363(5) 0.0264(4) 0.0254(4) 0.0002(4) 0.0003(4) -0.0012(4)
N2 0.0354(5) 0.0259(4) 0.0253(4) -0.0039(4) 0.0002(4) -0.0021(4)
C1 0.0267(5) 0.0305(5) 0.0271(5) -0.0021(4) -0.0015(4) -0.0044(4)
C2 0.0420(6) 0.0349(6) 0.0308(6) -0.0050(5) 0.0074(5) -0.0019(5)
C3 0.0391(6) 0.0492(7) 0.0404(7) -0.0089(6) 0.0011(6) 0.0067(6)
C4 0.0442(7) 0.0335(6) 0.0432(7) -0.0046(5) -0.0079(6) 0.0105(6)
C5 0.0403(6) 0.0291(5) 0.0324(6) 0.0010(5) -0.0090(5) 0.0004(5)
C6 0.0511(7) 0.0307(6) 0.0415(7) 0.0058(5) -0.0020(6) -0.0055(5)
C7 0.0401(6) 0.0315(5) 0.0283(6) 0.0018(5) -0.0013(5) -0.0040(5)
C8 0.0388(6) 0.0358(6) 0.0395(6) 0.0056(6) -0.0013(5) -0.0009(5)
C9 0.0381(6) 0.0302(6) 0.0474(7) -0.0038(6) 0.0037(6) 0.0008(5)
C10 0.0342(6) 0.0307(6) 0.0367(6) -0.0076(5) 0.0044(5) -0.0007(4)
C11 0.0477(8) 0.0391(7) 0.0519(8) -0.0171(6) -0.0085(6) -0.0010(6)

loop_
_atom_type_symbol
_atom_type_description
_atom_type_scat_dispersion_real
_atom_type_scat_dispersion_imag
_atom_type_scat_source
C C 0.0033 0.0016 'International Tables Vol C Tables 4.2.6.8 and 6.1.1.4'
H H 0.0000 0.0000 'International Tables Vol C Tables 4.2.6.8 and 6.1.1.4'
N N 0.0061 0.0033 'International Tables Vol C Tables 4.2.6.8 and 6.1.1.4'
O O 0.0106 0.0060 'International Tables Vol C Tables 4.2.6.8 and 6.1.1.4'

loop_
_geom_angle_atom_site_label_1
_geom_angle_atom_site_label_2
_geom_angle_atom_site_label_3
_geom_angle
C1 N1 C5 118.16(8)
C1 N1 C2 122.38(9)
C5 N1 C2 110.79(9)
C1 N2 C7 123.11(8)
C1 N2 C10 118.46(8)
C7 N2 C10 111.06(8)
O1 C1 N1 121.85(9)
O1 C1 N2 121.58(9)
N1 C1 N2 116.57(9)
N1 C2 C3 103.87(9)
N1 C2 H2A 111.0
C3 C2 H2A 111.0
N1 C2 H2B 111.0
C3 C2 H2B 111.0
H2A C2 H2B 109.0
C4 C3 C2 102.31(9)
C4 C3 H3A 111.3
C2 C3 H3A 111.3
C4 C3 H3B 111.3
C2 C3 H3B 111.3
H3A C3 H3B 109.2
C3 C4 C5 103.45(9)
C3 C4 H4A 111.1
C5 C4 H4A 111.1
C3 C4 H4B 111.1
C5 C4 H4B 111.1
H4A C4 H4B 109.0
N1 C5 C6 113.01(10)
N1 C5 C4 102.34(9)
C6 C5 C4 114.61(10)
N1 C5 H5A 108.9
C6 C5 H5A 108.9
C4 C5 H5A 108.9
C5 C6 H6A 109.5
C5 C6 H6B 109.5
H6A C6 H6B 109.5
C5 C6 H6C 109.5
H6A C6 H6C 109.5
H6B C6 H6C 109.5
N2 C7 C8 103.81(9)
N2 C7 H7A 111.0
C8 C7 H7A 111.0
N2 C7 H7B 111.0
C8 C7 H7B 111.0
H7A C7 H7B 109.0
C9 C8 C7 102.47(9)
C9 C8 H8A 111.3
C7 C8 H8A 111.3
C9 C8 H8B 111.3
C7 C8 H8B 111.3
H8A C8 H8B 109.2
C8 C9 C10 103.60(9)
C8 C9 H9A 111.0
C10 C9 H9A 111.0
C8 C9 H9B 111.0
C10 C9 H9B 111.0
H9A C9 H9B 109.0
N2 C10 C9 102.22(9)
N2 C10 C11 112.55(10)
C9 C10 C11 114.18(10)
N2 C10 H10A 109.2
C9 C10 H10A 109.2
C11 C10 H10A 109.2
C10 C11 H11A 109.5
C10 C11 H11B 109.5
H11A C11 H11B 109.5
C10 C11 H11C 109.5
H11A C11 H11C 109.5
H11B C11 H11C 109.5

loop_
_geom_bond_atom_site_label_1
_geom_bond_atom_site_label_2
_geom_bond_distance
O1 C1 1.2349(13)
N1 C1 1.3733(13)
N1 C5 1.4805(13)
N1 C2 1.4829(14)
N2 C1 1.3739(13)
N2 C7 1.4784(14)
N2 C10 1.4814(13)
C2 C3 1.5262(16)
C2 H2A 0.9900
C2 H2B 0.9900
C3 C4 1.5179(17)
C3 H3A 0.9900
C3 H3B 0.9900
C4 C5 1.5231(16)
C4 H4A 0.9900
C4 H4B 0.9900
C5 C6 1.5160(17)
C5 H5A 1.0000
C6 H6A 0.9800
C6 H6B 0.9800
C6 H6C 0.9800
C7 C8 1.5256(15)
C7 H7A 0.9900
C7 H7B 0.9900
C8 C9 1.5183(16)
C8 H8A 0.9900
C8 H8B 0.9900
C9 C10 1.5184(17)
C9 H9A 0.9900
C9 H9B 0.9900
C10 C11 1.5193(17)
C10 H10A 1.0000
C11 H11A 0.9800
C11 H11B 0.9800
C11 H11C 0.9800
